data_1544860
loop_
_publ_author_name
'Matsubara, S.'
'Miyawaki, R.'
'Yokoyama, K.'
'Shigeoka, M.'
'Momma, K.'
'Yamamoto, S.'

_publ_section_title
;
 Magnesiorowlandite-(Y), Y4(Mg,Fe)(Si2O7)2F2, a new mineral in a pegmatite
 at Souri Valley, Komono, Mie Prefecture, central Japan
;
_journal_name_full 'Journal of Mineralogical and Petrological Sciences'
_journal_page_first 109
_journal_page_last 117
_journal_volume 109
_journal_year 2014
_chemical_formula_sum 'Ce0.14 Dy0.22 Er0.07 F2.03 Fe0.35 Gd0.21 Mg0.58 Nd0.24 O13.97 Si4 Sm0.14 Y2.71 Yb0.09'
_chemical_name_common Y4(Mg,Fe)(Si2O7)2F2
_chemical_name_mineral magnesiorowlandite-(Y)
_space_group_IT_number 2
_space_group_name_H-M_alt 'P -1'
_symmetry_space_group_name_Hall '-P 1'
_symmetry_space_group_name_H-M 'P -1'
_cell_angle_alpha 99.09(8)
_cell_angle_beta 104.14(7)
_cell_angle_gamma 91.48(8)
_cell_formula_units_Z 1
_cell_length_a 6.527(6)
_cell_length_b 8.656(9)
_cell_length_c 5.519(5)
_cell_volume 297.9(5)
_cod_data_source_file magnesiorowlandite-Y.cif
_cod_data_source_block magnesiorowlandite-Y
_cod_original_formula_sum 'Y2.71 Nd0.24 Dy0.22 Gd0.21 Ce0.14 Sm0.14 Yb0.09 Er0.07 Mg0.58 Fe0.35 Si4 O13.97 F2.03'
_cod_database_code 1544860

loop_
_space_group_symop_operation_xyz
'x, y, z'
'-x, -y, -z'

loop_
_atom_site_label
_atom_site_occupancy
_atom_site_fract_x
_atom_site_fract_y
_atom_site_fract_z
_atom_site_adp_type
_atom_site_U_iso_or_equiv
_atom_site_type_symbol
Y1 0.5680 0.08250(11) 0.85604(7) 0.75686(14) Uiso 0.019247 Y
Y1 0.4320 0.08250(11) 0.85604(7) 0.75686(14) Uiso 0.019247 Yb
Y2 0.7320 0.33866(11) 0.62203(8) 0.29969(16) Uiso 0.017000 Y
Y2 0.2680 0.33866(11) 0.62203(8) 0.29969(16) Uiso 0.017000 Yb
MgFe 0.6000 0.500000 0.000000 0.500000 Uiso 0.013227 Mg
MgFe 0.4000 0.500000 0.000000 0.500000 Uiso 0.013227 Fe
Si1 1.0 0.5986(4) 0.8011(4) 0.9548(7) Uiso 0.012647 Si
Si2 1.0 0.8228(4) 0.5599(4) 0.2460(5) Uiso 0.012592 Si
O1 1.0 0.6624(13) 0.6186(8) 0.9889(15) Uiso 0.015188 O
O2 1.0 0.4360(13) 0.8040(8) 0.6768(15) Uiso 0.014726 O
O3 1.0 0.8185(13) 0.9021(9) 0.9930(16) Uiso 0.017530 O
O4 1.0 0.4591(13) 0.8436(9) 0.1632(16) Uiso 0.018361 O
O5 1.0 0.0237(11) 0.6792(8) 0.3744(15) Uiso 0.014712 O
O6 1.0 0.8700(11) 0.3899(8) 0.1134(14) Uiso 0.014153 O
O7 1.0 0.6759(11) 0.5563(8) 0.4441(14) Uiso 0.014005 O
F 1.0 0.8138(10) 0.9856(8) 0.5287(14) Uiso 0.021549 F

loop_
_atom_site_aniso_label
_atom_site_aniso_U_11
_atom_site_aniso_U_22
_atom_site_aniso_U_33
_atom_site_aniso_U_12
_atom_site_aniso_U_13
_atom_site_aniso_U_23
Y1 0.01900 0.01100 0.03030 0.00690 0.00930 0.00530
Y1 0.01900 0.01100 0.03030 0.00690 0.00930 0.00530
Y2 0.01560 0.01170 0.02580 0.00640 0.00670 0.00620
Y2 0.01560 0.01170 0.02580 0.00640 0.00670 0.00620
MgFe 0.01540 0.00430 0.02330 0.00390 0.00970 0.00410
MgFe 0.01540 0.00430 0.02330 0.00390 0.00970 0.00410
Si1 0.01040 0.00650 0.02270 0.00570 0.00460 0.00590
Si2 0.01110 0.00770 0.02080 0.00530 0.00560 0.00460
O1 0.01400 0.00700 0.02500 0.00700 0.00300 0.00600
O2 0.01600 0.00800 0.02100 0.00400 0.00300 0.00700
O3 0.01700 0.00900 0.02900 0.00300 0.00900 0.00500
O4 0.01900 0.01200 0.02800 0.00400 0.01200 0.00500
O5 0.00800 0.01200 0.02500 0.00300 0.00500 0.00400
O6 0.01400 0.00700 0.02300 0.00700 0.00600 0.00400
O7 0.01400 0.01200 0.02000 0.00800 0.00900 0.00600
F 0.01500 0.02100 0.03200 0.00600 0.00700 0.01200
